data_1543901
loop_
_publ_author_name
'Raymundo, Melina'
'Padgett, Clifford W.'
'Lynch, Will E.'

_publ_section_title
;
 Tris(4-methoxyphenyl)phosphine selenide
;
_journal_issue 8
_journal_name_full IUCrData
_journal_page_first x161271
_journal_paper_doi 10.1107/S2414314616012712
_journal_volume 1
_journal_year 2016
_chemical_formula_iupac 'C21 H21 O3 P Se'
_chemical_formula_moiety 'C21 H21 O3 P Se'
_chemical_formula_sum 'C21 H21 O3 P Se'
_chemical_formula_weight 431.31
_chemical_name_systematic
;
Tris(4-methoxyphenyl)phosphine selenide
;
_space_group_crystal_system monoclinic
_space_group_IT_number 9
_space_group_name_Hall 'C -2yc'
_space_group_name_H-M_alt 'C 1 c 1'
_symmetry_space_group_name_Hall 'C -2yc'
_symmetry_space_group_name_H-M 'C 1 c 1'
_atom_sites_solution_hydrogens geom
_atom_sites_solution_primary direct
_audit_creation_method
;
Olex2 1.2
(compiled 2016.02.19 svn.r3266 for OlexSys, GUI svn.r5155)
;
_cell_angle_alpha 90
_cell_angle_beta 108.611(7)
_cell_angle_gamma 90
_cell_formula_units_Z 4
_cell_length_a 16.442(11)
_cell_length_b 10.991(7)
_cell_length_c 11.722(8)
_cell_measurement_reflns_used 2952
_cell_measurement_temperature 173
_cell_measurement_theta_max 27.50
_cell_measurement_theta_min 2.30
_cell_volume 2008(2)
_computing_cell_refinement
;
<i>CrystalClear-SM Expert</i> (Rigaku, 2011)
;
_computing_data_collection
;
<i>CrystalClear-SM Expert</i> (Rigaku, 2011)
;
_computing_data_reduction
;
<i>CrystalClear-SM Expert</i> (Rigaku, 2011)
;
_computing_molecular_graphics
;
<i>OLEX2</i> (Dolomanov <i>et al.</i>,  2009)
;
_computing_publication_material
;
<i>OLEX2</i> (Dolomanov <i>et al.</i>,  2009)
;
_computing_structure_refinement
;
SHELXL2014 (Sheldrick, 2015)
;
_computing_structure_solution
;
SHELXS97 (Sheldrick, 2008)
;
_diffrn_ambient_temperature 173.0
_diffrn_detector_area_resol_mean 6.827
_diffrn_measured_fraction_theta_full 0.999
_diffrn_measured_fraction_theta_max 0.997
_diffrn_measurement_device_type 'Rigaku XtaLAB mini'
_diffrn_measurement_method \w
_diffrn_radiation_type MoK\a
_diffrn_radiation_wavelength 0.71075
_diffrn_reflns_av_R_equivalents 0.0375
_diffrn_reflns_limit_h_max 21
_diffrn_reflns_limit_h_min -21
_diffrn_reflns_limit_k_max 14
_diffrn_reflns_limit_k_min -14
_diffrn_reflns_limit_l_max 15
_diffrn_reflns_limit_l_min -15
_diffrn_reflns_number 4535
_diffrn_reflns_theta_full 25.242
_diffrn_reflns_theta_max 27.501
_diffrn_reflns_theta_min 2.268
_exptl_absorpt_coefficient_mu 1.967
_exptl_absorpt_correction_T_max 0.675
_exptl_absorpt_correction_T_min 0.532
_exptl_absorpt_correction_type multi-scan
_exptl_absorpt_process_details
;
(<i>REQAB</i>; Rigaku, 1998)
;
_exptl_crystal_colour colorless
_exptl_crystal_density_diffrn 1.427
_exptl_crystal_density_method 'not measured'
_exptl_crystal_description prism
_exptl_crystal_F_000 880
_exptl_crystal_size_max 0.4
_exptl_crystal_size_mid 0.2
_exptl_crystal_size_min 0.2
_refine_diff_density_max 0.253
_refine_diff_density_min -0.466
_refine_ls_abs_structure_details
;
Flack <i>x</i> determined using 1735 quotients
[(<i>I</i>^+^)-(<i>I</i>^-^)]/[(<i>I</i>^+^)+(<i>I</i>^-^)]
(Parsons <i>et al.</i>,  2013)
;
_refine_ls_abs_structure_Flack 0.002(7)
_refine_ls_extinction_method none
_refine_ls_goodness_of_fit_ref 0.915
_refine_ls_hydrogen_treatment constr
_refine_ls_matrix_type full
_refine_ls_number_parameters 238
_refine_ls_number_reflns 4535
_refine_ls_number_restraints 2
_refine_ls_restrained_S_all 0.915
_refine_ls_R_factor_all 0.0384
_refine_ls_R_factor_gt 0.0328
_refine_ls_shift/su_max 0.001
_refine_ls_shift/su_mean 0.000
_refine_ls_structure_factor_coef Fsqd
_refine_ls_weighting_details 'w=1/[\s^2^(Fo^2^)] where P=(Fo^2^+2Fc^2^)/3'
_refine_ls_weighting_scheme calc
_refine_ls_wR_factor_gt 0.0608
_refine_ls_wR_factor_ref 0.0649
_reflns_number_gt 4111
_reflns_number_total 4535
_reflns_threshold_expression 'I > 2\s(I)'
_cod_data_source_file pk4008sup1.cif
_cod_data_source_block I
_cod_database_code 1543901
_shelx_space_group_comment
;
The symmetry employed for this shelxl refinement is uniquely defined
by the following loop, which should always be used as a source of
symmetry information in preference to the above space-group names.
They are only intended as comments.
;
_shelx_estimated_absorpt_t_min 0.507
_shelx_estimated_absorpt_t_max 0.694

loop_
_space_group_symop_operation_xyz
'x, y, z'
'x, -y, z+1/2'
'x+1/2, y+1/2, z'
'x+1/2, -y+1/2, z+1/2'

loop_
_atom_site_type_symbol
_atom_site_label
_atom_site_fract_x
_atom_site_fract_y
_atom_site_fract_z
_atom_site_U_iso_or_equiv
_atom_site_adp_type
_atom_site_calc_flag
_atom_site_occupancy
Se Se1 0.99996(3) 0.83595(4) 0.99958(4) 0.03525(12) Uani d 1
P P1 0.89609(7) 0.72080(9) 0.90804(9) 0.0264(2) Uani d 1
O O1 0.6556(2) 0.6964(3) 1.1948(3) 0.0375(8) Uani d 1
O O2 1.0079(2) 0.2046(3) 0.9260(3) 0.0368(8) Uani d 1
O O3 0.7375(2) 0.9091(3) 0.4097(3) 0.0374(8) Uani d 1
C C1 0.8154(3) 0.7122(4) 0.9826(4) 0.0285(9) Uani d 1
C C2 0.7986(3) 0.8144(4) 1.0434(4) 0.0346(10) Uani d 1
H H2 0.8256 0.8898 1.0388 0.042 Uiso calc 1
C C3 0.7432(3) 0.8061(4) 1.1096(4) 0.0359(11) Uani d 1
H H3 0.7313 0.8764 1.1487 0.043 Uiso calc 1
C C4 0.7043(3) 0.6962(4) 1.1201(4) 0.0301(9) Uani d 1
C C5 0.7181(3) 0.5943(4) 1.0573(4) 0.0305(10) Uani d 1
H H5 0.6896 0.5198 1.0604 0.037 Uiso calc 1
C C6 0.7738(3) 0.6030(4) 0.9905(4) 0.0303(10) Uani d 1
H H6 0.7839 0.5333 0.9491 0.036 Uiso calc 1
C C7 0.6197(3) 0.5831(5) 1.2162(5) 0.0455(13) Uani d 1
H H7A 0.5753 0.5569 1.1424 0.068 Uiso calc 1
H H7B 0.5943 0.5936 1.2806 0.068 Uiso calc 1
H H7C 0.6650 0.5214 1.2401 0.068 Uiso calc 1
C C8 0.9314(3) 0.5653(4) 0.9040(4) 0.0274(9) Uani d 1
C C9 0.9805(3) 0.5112(4) 1.0133(4) 0.0304(10) Uani d 1
H H9 0.9971 0.5581 1.0850 0.036 Uiso calc 1
C C10 1.0045(4) 0.3915(4) 1.0170(4) 0.0304(10) Uani d 1
H H10 1.0367 0.3555 1.0914 0.036 Uiso calc 1
C C11 0.9818(3) 0.3226(4) 0.9118(4) 0.0285(9) Uani d 1
C C12 0.9342(3) 0.3753(4) 0.8025(4) 0.0339(10) Uani d 1
H H12 0.9192 0.3288 0.7304 0.041 Uiso calc 1
C C13 0.9090(3) 0.4966(4) 0.7998(4) 0.0310(9) Uani d 1
H H13 0.8760 0.5323 0.7256 0.037 Uiso calc 1
C C14 0.9843(5) 0.1284(5) 0.8213(5) 0.074(2) Uani d 1
H H14A 1.0099 0.1604 0.7625 0.111 Uiso calc 1
H H14B 0.9217 0.1273 0.7856 0.111 Uiso calc 1
H H14C 1.0052 0.0456 0.8441 0.111 Uiso calc 1
C C15 0.8431(3) 0.7702(4) 0.7547(4) 0.0267(9) Uani d 1
C C16 0.7547(3) 0.7820(4) 0.7069(4) 0.0351(11) Uani d 1
H H16 0.7196 0.7584 0.7536 0.042 Uiso calc 1
C C17 0.7166(3) 0.8280(4) 0.5913(4) 0.0351(11) Uani d 1
H H17 0.6560 0.8370 0.5602 0.042 Uiso calc 1
C C18 0.7675(3) 0.8607(4) 0.5215(4) 0.0295(9) Uani d 1
C C19 0.8560(3) 0.8467(4) 0.5681(4) 0.0344(10) Uani d 1
H H19 0.8910 0.8677 0.5203 0.041 Uiso calc 1
C C20 0.8934(3) 0.8026(4) 0.6832(4) 0.0336(10) Uani d 1
H H20 0.9540 0.7941 0.7141 0.040 Uiso calc 1
C C21 0.6481(3) 0.9361(5) 0.3620(4) 0.0448(12) Uani d 1
H H21A 0.6353 0.9693 0.2806 0.067 Uiso calc 1
H H21B 0.6327 0.9959 0.4136 0.067 Uiso calc 1
H H21C 0.6148 0.8614 0.3590 0.067 Uiso calc 1

loop_
_atom_site_aniso_label
_atom_site_aniso_U_11
_atom_site_aniso_U_22
_atom_site_aniso_U_33
_atom_site_aniso_U_12
_atom_site_aniso_U_13
_atom_site_aniso_U_23
Se1 0.0326(2) 0.0340(2) 0.0374(2) -0.0059(2) 0.00885(16) -0.0040(2)
P1 0.0250(5) 0.0250(5) 0.0288(6) 0.0011(4) 0.0081(4) 0.0008(4)
O1 0.0371(18) 0.0396(18) 0.043(2) -0.0021(16) 0.0221(16) -0.0015(15)
O2 0.049(2) 0.0280(16) 0.0346(18) 0.0103(15) 0.0153(15) 0.0035(13)
O3 0.0367(19) 0.0473(19) 0.0257(17) 0.0091(17) 0.0061(14) 0.0057(14)
C1 0.029(2) 0.028(2) 0.028(2) 0.0009(19) 0.0087(18) 0.0006(17)
C2 0.035(3) 0.026(2) 0.045(3) 0.000(2) 0.016(2) -0.0005(19)
C3 0.036(3) 0.029(2) 0.049(3) 0.001(2) 0.023(2) -0.004(2)
C4 0.025(2) 0.036(2) 0.029(2) 0.0003(19) 0.0083(18) -0.0012(19)
C5 0.027(2) 0.030(2) 0.035(3) -0.0011(19) 0.0106(19) -0.0003(19)
C6 0.033(3) 0.026(2) 0.032(2) -0.0009(19) 0.012(2) -0.0028(18)
C7 0.042(3) 0.044(3) 0.058(3) -0.001(3) 0.028(3) 0.010(2)
C8 0.028(2) 0.028(2) 0.028(2) -0.0002(18) 0.0111(17) 0.0017(17)
C9 0.036(3) 0.030(2) 0.021(2) 0.004(2) 0.0046(18) 0.0020(17)
C10 0.033(2) 0.031(2) 0.026(3) 0.002(2) 0.008(2) 0.0032(18)
C11 0.033(2) 0.028(2) 0.027(2) 0.0025(19) 0.0136(19) 0.0034(17)
C12 0.047(3) 0.027(2) 0.027(2) -0.001(2) 0.012(2) -0.0016(18)
C13 0.036(2) 0.030(2) 0.024(2) 0.001(2) 0.0051(18) 0.0023(17)
C14 0.147(7) 0.035(3) 0.047(4) 0.027(4) 0.040(4) 0.003(3)
C15 0.028(2) 0.024(2) 0.027(2) 0.0006(18) 0.0072(17) 0.0012(16)
C16 0.032(2) 0.043(3) 0.034(3) -0.003(2) 0.015(2) 0.006(2)
C17 0.023(2) 0.041(3) 0.038(3) 0.001(2) 0.0065(19) 0.0039(19)
C18 0.032(2) 0.028(2) 0.027(2) 0.0027(19) 0.0077(19) -0.0012(17)
C19 0.029(2) 0.043(3) 0.033(3) 0.006(2) 0.013(2) 0.0061(19)
C20 0.023(2) 0.042(3) 0.035(3) 0.004(2) 0.0078(19) 0.004(2)
C21 0.039(3) 0.061(3) 0.030(3) 0.012(3) 0.004(2) 0.000(2)

loop_
_atom_type_symbol
_atom_type_description
_atom_type_scat_dispersion_real
_atom_type_scat_dispersion_imag
_atom_type_scat_source
C C 0.0030 0.0020 'International Tables Vol C Tables 4.2.6.8 and 6.1.1.4'
H H 0.0000 0.0000 'International Tables Vol C Tables 4.2.6.8 and 6.1.1.4'
O O 0.0110 0.0060 'International Tables Vol C Tables 4.2.6.8 and 6.1.1.4'
P P 0.1020 0.0940 'International Tables Vol C Tables 4.2.6.8 and 6.1.1.4'
Se Se -0.0930 2.2260 'International Tables Vol C Tables 4.2.6.8 and 6.1.1.4'

loop_
_geom_angle_atom_site_label_1
_geom_angle_atom_site_label_2
_geom_angle_atom_site_label_3
_geom_angle
C1 P1 Se1 112.53(15)
C1 P1 C8 104.71(19)
C1 P1 C15 107.5(2)
C8 P1 Se1 111.31(15)
C8 P1 C15 108.28(19)
C15 P1 Se1 112.15(14)
C4 O1 C7 118.0(4)
C11 O2 C14 117.6(4)
C18 O3 C21 118.1(4)
C2 C1 P1 119.8(3)
C6 C1 P1 121.8(3)
C6 C1 C2 118.2(4)
C1 C2 H2 119.8
C3 C2 C1 120.4(4)
C3 C2 H2 119.8
C2 C3 H3 119.5
C2 C3 C4 120.9(4)
C4 C3 H3 119.5
O1 C4 C3 115.9(4)
O1 C4 C5 124.6(4)
C3 C4 C5 119.5(4)
C4 C5 H5 120.3
C6 C5 C4 119.3(4)
C6 C5 H5 120.3
C1 C6 H6 119.2
C5 C6 C1 121.5(4)
C5 C6 H6 119.2
O1 C7 H7A 109.5
O1 C7 H7B 109.5
O1 C7 H7C 109.5
H7A C7 H7B 109.5
H7A C7 H7C 109.5
H7B C7 H7C 109.5
C9 C8 P1 118.0(3)
C13 C8 P1 122.8(3)
C13 C8 C9 119.1(4)
C8 C9 H9 119.7
C10 C9 C8 120.7(4)
C10 C9 H9 119.7
C9 C10 H10 120.0
C9 C10 C11 120.0(4)
C11 C10 H10 120.0
O2 C11 C10 115.2(4)
O2 C11 C12 124.8(4)
C10 C11 C12 120.0(4)
C11 C12 H12 120.2
C13 C12 C11 119.6(4)
C13 C12 H12 120.2
C8 C13 C12 120.6(4)
C8 C13 H13 119.7
C12 C13 H13 119.7
O2 C14 H14A 109.5
O2 C14 H14B 109.5
O2 C14 H14C 109.5
H14A C14 H14B 109.5
H14A C14 H14C 109.5
H14B C14 H14C 109.5
C16 C15 P1 122.6(3)
C16 C15 C20 118.5(4)
C20 C15 P1 118.8(3)
C15 C16 H16 119.5
C15 C16 C17 121.0(4)
C17 C16 H16 119.5
C16 C17 H17 120.1
C18 C17 C16 119.8(4)
C18 C17 H17 120.1
O3 C18 C17 124.8(4)
O3 C18 C19 115.8(4)
C19 C18 C17 119.4(4)
C18 C19 H19 119.7
C20 C19 C18 120.5(4)
C20 C19 H19 119.7
C15 C20 H20 119.6
C19 C20 C15 120.7(4)
C19 C20 H20 119.6
O3 C21 H21A 109.5
O3 C21 H21B 109.5
O3 C21 H21C 109.5
H21A C21 H21B 109.5
H21A C21 H21C 109.5
H21B C21 H21C 109.5

loop_
_geom_bond_atom_site_label_1
_geom_bond_atom_site_label_2
_geom_bond_distance
Se1 P1 2.1214(15)
P1 C1 1.809(4)
P1 C8 1.810(4)
P1 C15 1.812(4)
O1 C4 1.362(5)
O1 C7 1.433(5)
O2 C11 1.360(5)
O2 C14 1.433(6)
O3 C18 1.353(5)
O3 C21 1.428(5)
C1 C2 1.405(6)
C1 C6 1.399(6)
C2 H2 0.9500
C2 C3 1.376(6)
C3 H3 0.9500
C3 C4 1.390(6)
C4 C5 1.398(6)
C5 H5 0.9500
C5 C6 1.385(6)
C6 H6 0.9500
C7 H7A 0.9800
C7 H7B 0.9800
C7 H7C 0.9800
C8 C9 1.409(6)
C8 C13 1.383(6)
C9 H9 0.9500
C9 C10 1.370(5)
C10 H10 0.9500
C10 C11 1.393(6)
C11 C12 1.397(6)
C12 H12 0.9500
C12 C13 1.393(6)
C13 H13 0.9500
C14 H14A 0.9800
C14 H14B 0.9800
C14 H14C 0.9800
C15 C16 1.387(6)
C15 C20 1.399(6)
C16 H16 0.9500
C16 C17 1.394(6)
C17 H17 0.9500
C17 C18 1.392(6)
C18 C19 1.390(6)
C19 H19 0.9500
C19 C20 1.380(6)
C20 H20 0.9500
C21 H21A 0.9800
C21 H21B 0.9800
C21 H21C 0.9800

loop_
_geom_contact_atom_site_label_1
_geom_contact_atom_site_label_2
_geom_contact_distance
_geom_contact_site_symmetry_2
H14C Se1 2.956(2) 1_545
H7A Se1 2.985(2) 3_445
H12 Cg1 2.824(2) 2_564
H21B Cg2 2.946(3) 4_464

loop_
_geom_hbond_atom_site_label_D
_geom_hbond_atom_site_label_H
_geom_hbond_atom_site_label_A
_geom_hbond_site_symmetry_A
_geom_hbond_distance_DH
_geom_hbond_distance_HA
_geom_hbond_distance_DA
_geom_hbond_angle_DHA
_geom_hbond_publ_flag
C14 H14C Se1 1_545 0.98 2.96 3.798(6) 145 y
C7 H7A Se1 3_445 0.98 2.99 3.809(5) 142 y
C12 H12 Cg1 2_564 0.95 2.82 3.515(6) 130 yes
C21 H21B Cg2 4_464 0.98 2.95 3.606(6) 126 yes

loop_
_geom_torsion_atom_site_label_1
_geom_torsion_atom_site_label_2
_geom_torsion_atom_site_label_3
_geom_torsion_atom_site_label_4
_geom_torsion
Se1 P1 C1 C2 33.7(4)
Se1 P1 C1 C6 -140.8(3)
Se1 P1 C8 C9 51.3(4)
Se1 P1 C8 C13 -131.7(3)
Se1 P1 C15 C16 -131.4(3)
Se1 P1 C15 C20 45.9(4)
P1 C1 C2 C3 -174.0(4)
P1 C1 C6 C5 173.8(3)
P1 C8 C9 C10 176.0(4)
P1 C8 C13 C12 -176.8(3)
P1 C15 C16 C17 175.7(4)
P1 C15 C20 C19 -176.6(4)
O1 C4 C5 C6 -175.5(4)
O2 C11 C12 C13 178.1(4)
O3 C18 C19 C20 177.5(4)
C1 P1 C8 C9 -70.5(4)
C1 P1 C8 C13 106.5(4)
C1 P1 C15 C16 -7.2(4)
C1 P1 C15 C20 170.1(3)
C1 C2 C3 C4 1.5(7)
C2 C1 C6 C5 -0.7(7)
C2 C3 C4 O1 175.4(4)
C2 C3 C4 C5 -3.5(7)
C3 C4 C5 C6 3.3(7)
C4 C5 C6 C1 -1.2(7)
C6 C1 C2 C3 0.6(7)
C7 O1 C4 C3 -175.2(4)
C7 O1 C4 C5 3.7(7)
C8 P1 C1 C2 154.7(4)
C8 P1 C1 C6 -19.7(4)
C8 P1 C15 C16 105.4(4)
C8 P1 C15 C20 -77.3(4)
C8 C9 C10 C11 1.2(7)
C9 C8 C13 C12 0.2(7)
C9 C10 C11 O2 -179.2(4)
C9 C10 C11 C12 -0.2(8)
C10 C11 C12 C13 -0.8(7)
C11 C12 C13 C8 0.7(7)
C13 C8 C9 C10 -1.2(7)
C14 O2 C11 C10 178.4(5)
C14 O2 C11 C12 -0.5(7)
C15 P1 C1 C2 -90.3(4)
C15 P1 C1 C6 95.3(4)
C15 P1 C8 C9 175.0(3)
C15 P1 C8 C13 -7.9(4)
C15 C16 C17 C18 1.2(7)
C16 C15 C20 C19 0.8(7)
C16 C17 C18 O3 -178.2(4)
C16 C17 C18 C19 0.2(7)
C17 C18 C19 C20 -1.0(7)
C18 C19 C20 C15 0.5(7)
C20 C15 C16 C17 -1.6(7)
C21 O3 C18 C17 4.2(7)
C21 O3 C18 C19 -174.2(4)

_cod_database_fobs_code 1543901
